data_2215251
loop_
_publ_author_name
'Jie Cai'
'Xin-Chen Zhu'
'Yun-Qian Zhang'
'Bi-Xue Zhu'

_publ_section_title
;
 1,6-Bis(2-aminophenoxy)hexane
;
_journal_coeditor_code RK2030
_journal_issue 9
_journal_name_full 'Acta Crystallographica Section E'
_journal_page_first o3710
_journal_page_last o3710
_journal_paper_doi 10.1107/S1600536807037324
_journal_volume 63
_journal_year 2007
_chemical_formula_iupac 'C18 H24 N2 O2'
_chemical_formula_moiety 'C18 H24 N2 O2'
_chemical_formula_sum 'C18 H24 N2 O2'
_chemical_formula_weight 300.39
_chemical_name_systematic
;
1,6-Bis(2-aminophenoxy)hexane
;
_space_group_IT_number 14
_symmetry_cell_setting monoclinic
_symmetry_space_group_name_Hall '-P 2ybc'
_symmetry_space_group_name_H-M 'P 1 21/c 1'
_atom_sites_solution_hydrogens geom
_atom_sites_solution_primary direct
_atom_sites_solution_secondary difmap
_audit_creation_method SHELXL97
_cell_angle_alpha 90.00
_cell_angle_beta 95.378(6)
_cell_angle_gamma 90.00
_cell_formula_units_Z 2
_cell_length_a 8.9200(13)
_cell_length_b 6.4935(9)
_cell_length_c 14.464(2)
_cell_measurement_reflns_used 1488
_cell_measurement_temperature 293(2)
_cell_measurement_theta_max 25.100
_cell_measurement_theta_min 1.00
_cell_volume 834.1(2)
_computing_cell_refinement 'SAINT (Bruker, 2002)'
_computing_data_collection 'APEX2 (Bruker, 2006)'
_computing_data_reduction SAINT
_computing_molecular_graphics 'ORTEP-3 for Windows (Farrugia, 1997)'
_computing_publication_material 'WinGX (Farrugia, 1999)'
_computing_structure_refinement 'SHELXL97 (Sheldrick, 1997)'
_computing_structure_solution 'SHELXS97 (Sheldrick, 1997)'
_diffrn_ambient_temperature 293(2)
_diffrn_measured_fraction_theta_full 1.000
_diffrn_measured_fraction_theta_max 1.000
_diffrn_measurement_device_type 'Bruker APEXII CCD area-detector'
_diffrn_measurement_method '\f and \w'
_diffrn_radiation_monochromator graphite
_diffrn_radiation_source 'fine-focus sealed tube'
_diffrn_radiation_type MoK\a
_diffrn_radiation_wavelength 0.71073
_diffrn_reflns_av_R_equivalents 0.0205
_diffrn_reflns_av_sigmaI/netI 0.0149
_diffrn_reflns_limit_h_max 10
_diffrn_reflns_limit_h_min -10
_diffrn_reflns_limit_k_max 7
_diffrn_reflns_limit_k_min -7
_diffrn_reflns_limit_l_max 17
_diffrn_reflns_limit_l_min -17
_diffrn_reflns_number 6624
_diffrn_reflns_theta_full 25.10
_diffrn_reflns_theta_max 25.10
_diffrn_reflns_theta_min 2.29
_diffrn_standards_interval_count 0
_diffrn_standards_interval_time 0
_diffrn_standards_number 0
_exptl_absorpt_coefficient_mu 0.078
_exptl_absorpt_correction_T_max 0.9930
_exptl_absorpt_correction_T_min 0.9868
_exptl_absorpt_correction_type multi-scan
_exptl_absorpt_process_details '(SADABS; Bruker, 2002)'
_exptl_crystal_colour colourless
_exptl_crystal_density_diffrn 1.196
_exptl_crystal_density_method 'not measured'
_exptl_crystal_description prism
_exptl_crystal_F_000 324
_exptl_crystal_size_max 0.17
_exptl_crystal_size_mid 0.13
_exptl_crystal_size_min 0.09
_refine_diff_density_max 0.196
_refine_diff_density_min -0.168
_refine_ls_extinction_coef 0.030(5)
_refine_ls_extinction_expression Fc^*^=kFc[1+0.001xFc^2^\l^3^/sin(2\q)]^-1/4^
_refine_ls_extinction_method 'SHELXL97 (Sheldrick, 1997)'
_refine_ls_goodness_of_fit_ref 1.087
_refine_ls_hydrogen_treatment constr
_refine_ls_matrix_type full
_refine_ls_number_parameters 101
_refine_ls_number_reflns 1488
_refine_ls_number_restraints 0
_refine_ls_restrained_S_all 1.087
_refine_ls_R_factor_all 0.0420
_refine_ls_R_factor_gt 0.0355
_refine_ls_shift/su_max 0.000
_refine_ls_shift/su_mean 0.000
_refine_ls_structure_factor_coef Fsqd
_refine_ls_weighting_details 'calc w = 1/[\s^2^(Fo^2^)+(0.0590P)^2^+0.0859P] where P=(Fo^2^+2Fc^2^)/3'
_refine_ls_weighting_scheme calc
_refine_ls_wR_factor_gt 0.1043
_refine_ls_wR_factor_ref 0.1089
_reflns_number_gt 1260
_reflns_number_total 1488
_reflns_threshold_expression I>2\s(I)
_cod_data_source_file rk2030.cif
_cod_data_source_block I
_cod_original_sg_symbol_H-M 'P 21/c'
_cod_database_code 2215251
_cod_database_fobs_code 2215251

loop_
_symmetry_equiv_pos_as_xyz
'x, y, z'
'-x, y+1/2, -z+1/2'
'-x, -y, -z'
'x, -y-1/2, z-1/2'

loop_
_atom_site_type_symbol
_atom_site_label
_atom_site_fract_x
_atom_site_fract_y
_atom_site_fract_z
_atom_site_U_iso_or_equiv
_atom_site_adp_type
_atom_site_calc_flag
_atom_site_refinement_flags
_atom_site_occupancy
C C3 0.91315(15) 0.3758(2) 0.14192(9) 0.0571(4) Uani d . 1
H H3 0.9703 0.4957 0.1438 0.069 Uiso calc R 1
C C2 0.84506(13) 0.31610(19) 0.21986(8) 0.0467(3) Uani d . 1
C C1 0.76042(13) 0.13443(19) 0.21573(8) 0.0467(3) Uani d . 1
C C6 0.74420(16) 0.0200(2) 0.13524(10) 0.0611(4) Uani d . 1
H H6 0.6869 -0.0998 0.1326 0.073 Uiso calc R 1
C C5 0.81346(18) 0.0835(3) 0.05801(9) 0.0701(4) Uani d . 1
H H5 0.8027 0.0059 0.0038 0.084 Uiso calc R 1
C C4 0.89747(17) 0.2600(2) 0.06157(9) 0.0667(4) Uani d . 1
H H4 0.9440 0.3021 0.0098 0.080 Uiso calc R 1
C C7 0.62464(16) -0.1047(2) 0.30452(10) 0.0633(4) Uani d . 1
H H7A 0.6828 -0.2159 0.2809 0.076 Uiso calc R 1
H H7B 0.5271 -0.1002 0.2688 0.076 Uiso calc R 1
C C8 0.60592(16) -0.1384(2) 0.40572(10) 0.0650(4) Uani d . 1
H H8A 0.7047 -0.1372 0.4400 0.078 Uiso calc R 1
H H8B 0.5630 -0.2741 0.4130 0.078 Uiso calc R 1
C C9 0.50761(14) 0.0188(2) 0.44852(9) 0.0597(4) Uani d . 1
H H9A 0.4082 0.0166 0.4151 0.072 Uiso calc R 1
H H9B 0.5498 0.1548 0.4411 0.072 Uiso calc R 1
N N1 0.85419(15) 0.43023(19) 0.30098(8) 0.0683(4) Uani d . 1
H H1A 0.9039 0.5439 0.3046 0.082 Uiso calc R 1
H H1B 0.8102 0.3875 0.3478 0.082 Uiso calc R 1
O O1 0.70143(10) 0.08709(14) 0.29728(6) 0.0582(3) Uani d . 1

loop_
_atom_site_aniso_label
_atom_site_aniso_U_11
_atom_site_aniso_U_22
_atom_site_aniso_U_33
_atom_site_aniso_U_12
_atom_site_aniso_U_13
_atom_site_aniso_U_23
C3 0.0590(8) 0.0561(8) 0.0569(8) -0.0084(6) 0.0092(6) 0.0084(6)
C2 0.0455(6) 0.0477(7) 0.0470(7) 0.0010(5) 0.0049(5) 0.0012(5)
C1 0.0449(6) 0.0505(7) 0.0453(7) -0.0008(5) 0.0082(5) 0.0019(5)
C6 0.0674(8) 0.0588(9) 0.0572(8) -0.0141(7) 0.0066(6) -0.0049(6)
C5 0.0882(10) 0.0784(11) 0.0442(7) -0.0108(8) 0.0090(7) -0.0077(7)
C4 0.0778(9) 0.0782(10) 0.0460(7) -0.0066(8) 0.0150(6) 0.0084(7)
C7 0.0674(9) 0.0529(8) 0.0723(9) -0.0095(6) 0.0202(7) 0.0051(7)
C8 0.0628(8) 0.0605(9) 0.0741(9) -0.0016(6) 0.0191(7) 0.0182(7)
C9 0.0514(7) 0.0659(9) 0.0635(8) -0.0007(6) 0.0135(6) 0.0191(7)
N1 0.0852(8) 0.0604(8) 0.0620(7) -0.0191(6) 0.0209(6) -0.0143(6)
O1 0.0653(6) 0.0570(6) 0.0556(6) -0.0130(4) 0.0225(4) -0.0005(4)

loop_
_atom_type_symbol
_atom_type_description
_atom_type_scat_dispersion_real
_atom_type_scat_dispersion_imag
_atom_type_scat_source
C C 0.0033 0.0016 'International Tables Vol C Tables 4.2.6.8 and 6.1.1.4'
H H 0.0000 0.0000 'International Tables Vol C Tables 4.2.6.8 and 6.1.1.4'
N N 0.0061 0.0033 'International Tables Vol C Tables 4.2.6.8 and 6.1.1.4'
O O 0.0106 0.0060 'International Tables Vol C Tables 4.2.6.8 and 6.1.1.4'

loop_
_geom_angle_atom_site_label_1
_geom_angle_atom_site_label_2
_geom_angle_atom_site_label_3
_geom_angle_site_symmetry_1
_geom_angle_site_symmetry_3
_geom_angle
C4 C3 C2 . . 121.04(12)
C4 C3 H3 . . 119.5
C2 C3 H3 . . 119.5
N1 C2 C3 . . 123.02(12)
N1 C2 C1 . . 118.46(11)
C3 C2 C1 . . 118.50(11)
O1 C1 C6 . . 126.01(12)
O1 C1 C2 . . 113.68(10)
C6 C1 C2 . . 120.31(11)
C1 C6 C5 . . 120.02(13)
C1 C6 H6 . . 120.0
C5 C6 H6 . . 120.0
C4 C5 C6 . . 120.14(13)
C4 C5 H5 . . 119.9
C6 C5 H5 . . 119.9
C5 C4 C3 . . 119.99(12)
C5 C4 H4 . . 120.0
C3 C4 H4 . . 120.0
O1 C7 C8 . . 107.19(12)
O1 C7 H7A . . 110.3
C8 C7 H7A . . 110.3
O1 C7 H7B . . 110.3
C8 C7 H7B . . 110.3
H7A C7 H7B . . 108.5
C7 C8 C9 . . 114.87(12)
C7 C8 H8A . . 108.5
C9 C8 H8A . . 108.5
C7 C8 H8B . . 108.5
C9 C8 H8B . . 108.5
H8A C8 H8B . . 107.5
C8 C9 C9 . 3_656 113.49(14)
C8 C9 H9A . . 108.9
C9 C9 H9A 3_656 . 108.9
C8 C9 H9B . . 108.9
C9 C9 H9B 3_656 . 108.9
H9A C9 H9B . . 107.7
C2 N1 H1A . . 120.0
C2 N1 H1B . . 120.0
H1A N1 H1B . . 120.0
C1 O1 C7 . . 118.92(10)

loop_
_geom_bond_atom_site_label_1
_geom_bond_atom_site_label_2
_geom_bond_site_symmetry_2
_geom_bond_distance
C3 C4 . 1.3800(19)
C3 C2 . 1.3850(17)
C3 H3 . 0.9300
C2 N1 . 1.3836(16)
C2 C1 . 1.3988(17)
C1 O1 . 1.3707(14)
C1 C6 . 1.3773(18)
C6 C5 . 1.3888(19)
C6 H6 . 0.9300
C5 C4 . 1.368(2)
C5 H5 . 0.9300
C4 H4 . 0.9300
C7 O1 . 1.4300(16)
C7 C8 . 1.505(2)
C7 H7A . 0.9700
C7 H7B . 0.9700
C8 C9 . 1.515(2)
C8 H8A . 0.9700
C8 H8B . 0.9700
C9 C9 3_656 1.528(2)
C9 H9A . 0.9700
C9 H9B . 0.9700
N1 H1A . 0.8600
N1 H1B . 0.8600

loop_
_geom_hbond_atom_site_label_D
_geom_hbond_atom_site_label_H
_geom_hbond_atom_site_label_A
_geom_hbond_distance_DH
_geom_hbond_distance_HA
_geom_hbond_distance_DA
_geom_hbond_angle_DHA
N1 H1B O1 0.86 2.27 2.6097(15) 103.7

loop_
_geom_torsion_atom_site_label_1
_geom_torsion_atom_site_label_2
_geom_torsion_atom_site_label_3
_geom_torsion_atom_site_label_4
_geom_torsion_site_symmetry_4
_geom_torsion
C4 C3 C2 N1 . -178.13(13)
C4 C3 C2 C1 . 0.4(2)
N1 C2 C1 O1 . -3.00(16)
C3 C2 C1 O1 . 178.37(10)
N1 C2 C1 C6 . 177.78(12)
C3 C2 C1 C6 . -0.85(19)
O1 C1 C6 C5 . -178.37(12)
C2 C1 C6 C5 . 0.7(2)
C1 C6 C5 C4 . -0.2(2)
C6 C5 C4 C3 . -0.2(2)
C2 C3 C4 C5 . 0.1(2)
O1 C7 C8 C9 . 63.87(16)
C7 C8 C9 C9 3_656 -179.39(14)
C6 C1 O1 C7 . 4.97(19)
C2 C1 O1 C7 . -174.19(11)
C8 C7 O1 C1 . 166.55(11)
